data_4128724
loop_
_publ_author_name
'Kim, Inwon'
'Kang, Gyumin'
'Lee, Kangjae'
'Park, Bohyun'
'Kang, Dahye'
'Jung, Hoimin'
'He, Yu-Tao'
'Baik, Mu-Hyun'
'Hong, Sungwoo'

_publ_section_title
;
 Site-Selective Functionalization of Pyridinium Derivatives via
 Visible-Light-Driven Photocatalysis with Quinolinone.
;
_journal_issue 23
_journal_name_full 'Journal of the American Chemical Society'
_journal_page_first 9239
_journal_page_last 9248
_journal_paper_doi 10.1021/jacs.9b02013
_journal_volume 141
_journal_year 2019
_chemical_formula_sum 'C15 H16 N2 O2'
_chemical_formula_weight 256.30
_space_group_crystal_system monoclinic
_space_group_IT_number 14
_space_group_name_Hall '-P 2ybc'
_space_group_name_H-M_alt 'P 1 21/c 1'
_atom_sites_solution_hydrogens geom
_atom_sites_solution_primary direct
_atom_sites_solution_secondary difmap
_audit_creation_method SHELXL-2016/6
_cell_angle_alpha 90
_cell_angle_beta 98.535(3)
_cell_angle_gamma 90
_cell_formula_units_Z 4
_cell_length_a 14.6899(13)
_cell_length_b 11.8518(11)
_cell_length_c 7.5864(6)
_cell_measurement_reflns_used 9763
_cell_measurement_temperature 120(2)
_cell_measurement_theta_max 33.249
_cell_measurement_theta_min 3.289
_cell_volume 1306.2(2)
_computing_cell_refinement 'Bruker SMART APEXll'
_computing_data_collection 'Bruker SMART APEXll'
_computing_data_reduction 'Bruker SAINT'
_computing_molecular_graphics 'SHELXL-2016/6 (Sheldrick, 2016)'
_computing_structure_refinement 'SHELXL-2016/6 (Sheldrick, 2016)'
_computing_structure_solution 'SHELXT 2014/5 (Sheldrick, 2014)'
_diffrn_ambient_temperature 120(2)
_diffrn_measured_fraction_theta_full 0.998
_diffrn_measured_fraction_theta_max 0.995
_diffrn_measurement_device_type 'CCD area detector'
_diffrn_measurement_method 'omega phi scan'
_diffrn_radiation_monochromator graphite
_diffrn_radiation_type MoK\a
_diffrn_radiation_wavelength 0.71073
_diffrn_reflns_av_R_equivalents 0.0264
_diffrn_reflns_av_unetI/netI 0.0122
_diffrn_reflns_Laue_measured_fraction_full 0.998
_diffrn_reflns_Laue_measured_fraction_max 0.995
_diffrn_reflns_limit_h_max 22
_diffrn_reflns_limit_h_min -22
_diffrn_reflns_limit_k_max 18
_diffrn_reflns_limit_k_min -18
_diffrn_reflns_limit_l_max 11
_diffrn_reflns_limit_l_min -10
_diffrn_reflns_number 64311
_diffrn_reflns_point_group_measured_fraction_full 0.998
_diffrn_reflns_point_group_measured_fraction_max 0.995
_diffrn_reflns_theta_full 25.242
_diffrn_reflns_theta_max 33.291
_diffrn_reflns_theta_min 3.214
_diffrn_source 'fine-focus sealed tube'
_exptl_absorpt_coefficient_mu 0.088
_exptl_absorpt_correction_T_max 0.6804
_exptl_absorpt_correction_T_min 0.6188
_exptl_absorpt_correction_type multi-scan
_exptl_absorpt_process_details SADABS
_exptl_crystal_colour clourless
_exptl_crystal_density_diffrn 1.303
_exptl_crystal_description block
_exptl_crystal_F_000 544
_exptl_crystal_size_max 0.350
_exptl_crystal_size_mid 0.280
_exptl_crystal_size_min 0.240
_refine_diff_density_max 0.376
_refine_diff_density_min -0.313
_refine_diff_density_rms 0.051
_refine_ls_extinction_method none
_refine_ls_goodness_of_fit_ref 1.065
_refine_ls_hydrogen_treatment constr
_refine_ls_matrix_type full
_refine_ls_number_parameters 175
_refine_ls_number_reflns 5009
_refine_ls_number_restraints 0
_refine_ls_restrained_S_all 1.065
_refine_ls_R_factor_all 0.0482
_refine_ls_R_factor_gt 0.0410
_refine_ls_shift/su_max 0.005
_refine_ls_shift/su_mean 0.000
_refine_ls_structure_factor_coef Fsqd
_refine_ls_weighting_details 'w=1/[\s^2^(Fo^2^)+(0.0619P)^2^+0.8038P] where P=(Fo^2^+2Fc^2^)/3'
_refine_ls_weighting_scheme calc
_refine_ls_wR_factor_gt 0.1137
_refine_ls_wR_factor_ref 0.1206
_reflns_Friedel_coverage 0.000
_reflns_number_gt 4322
_reflns_number_total 5009
_reflns_threshold_expression 'I > 2\s(I)'
_cod_data_source_file ja9b02013_si_004.cif
_cod_data_source_block p21c_a
_cod_depositor_comments
;
The following automatic conversions were performed:

data item '_exptl_absorpt_correction_type' value 'MULTI-SCAN' was
changed to 'multi-scan' in accordance with the
/home/data/users/saulius/crontab/automatic-downloads/current/ACS/lib/dictionaries/cif_core.dic
dictionary named 'cif_core.dic' version 2.4.2 last updated on
2011-04-26.

Automatic conversion script
Id: cif_fix_values 6909 2019-04-08 15:41:33Z antanas 
;
_cod_original_sg_symbol_H-M 'P 21/c'
_cod_database_code 4128724
_shelx_shelxl_version_number 2016/6
_shelx_space_group_comment
;
The symmetry employed for this shelxl refinement is uniquely defined
by the following loop, which should always be used as a source of
symmetry information in preference to the above space-group names.
They are only intended as comments.
;
_shelx_estimated_absorpt_t_min 0.970
_shelx_estimated_absorpt_t_max 0.979

loop_
_space_group_symop_operation_xyz
'x, y, z'
'-x, y+1/2, -z+1/2'
'-x, -y, -z'
'x, -y-1/2, z-1/2'

loop_
_atom_site_label
_atom_site_type_symbol
_atom_site_fract_x
_atom_site_fract_y
_atom_site_fract_z
_atom_site_U_iso_or_equiv
_atom_site_adp_type
_atom_site_occupancy
_atom_site_site_symmetry_order
_atom_site_calc_flag
_atom_site_refinement_flags_posn
_atom_site_refinement_flags_adp
C1 C 0.10532(5) 0.54777(6) 0.24057(10) 0.01704(14) Uani 1 1 d . .
C2 C 0.16719(5) 0.46206(6) 0.34552(10) 0.01534(13) Uani 1 1 d . .
C3 C 0.13093(5) 0.39962(7) 0.47486(10) 0.01920(14) Uani 1 1 d . .
H3 H 0.068316 0.407125 0.491064 0.023 Uiso 1 1 calc R U
C4 C 0.18990(6) 0.32610(7) 0.57898(11) 0.02196(15) Uani 1 1 d . .
H4 H 0.168003 0.281447 0.667851 0.026 Uiso 1 1 calc R U
C5 C 0.28101(6) 0.31850(7) 0.55200(10) 0.02106(15) Uani 1 1 d . .
H5 H 0.322135 0.268925 0.622799 0.025 Uiso 1 1 calc R U
C6 C 0.31206(5) 0.38461(6) 0.41926(9) 0.01519(13) Uani 1 1 d . .
C7 C 0.40831(5) 0.37955(6) 0.38275(9) 0.01495(13) Uani 1 1 d . .
C8 C 0.46862(5) 0.29438(7) 0.45439(10) 0.01802(14) Uani 1 1 d . .
H8 H 0.447032 0.237676 0.526449 0.022 Uiso 1 1 calc R U
C9 C 0.55953(5) 0.29070(7) 0.42266(10) 0.01897(14) Uani 1 1 d . .
H9 H 0.599371 0.232136 0.472695 0.023 Uiso 1 1 calc R U
C10 C 0.59160(5) 0.37347(7) 0.31709(10) 0.01702(14) Uani 1 1 d . .
C11 C 0.53218(5) 0.45863(7) 0.24225(10) 0.01851(14) Uani 1 1 d . .
H11 H 0.553796 0.514710 0.169136 0.022 Uiso 1 1 calc R U
C12 C 0.44188(5) 0.46130(6) 0.27462(10) 0.01743(14) Uani 1 1 d . .
H12 H 0.401974 0.519337 0.222891 0.021 Uiso 1 1 calc R U
C13 C 0.15912(6) 0.49224(8) -0.04484(11) 0.02542(17) Uani 1 1 d . .
H13A H 0.214682 0.531235 -0.069575 0.038 Uiso 1 1 calc R U
H13B H 0.119183 0.476096 -0.157326 0.038 Uiso 1 1 calc R U
H13C H 0.176450 0.421337 0.017735 0.038 Uiso 1 1 calc R U
C14 C 0.05534(6) 0.65407(8) -0.02776(13) 0.02739(18) Uani 1 1 d . .
H14A H 0.025646 0.697895 0.057327 0.041 Uiso 1 1 calc R U
H14B H 0.008165 0.621361 -0.118235 0.041 Uiso 1 1 calc R U
H14C H 0.095469 0.703566 -0.085529 0.041 Uiso 1 1 calc R U
C15 C 0.74421(6) 0.30055(10) 0.36853(13) 0.0312(2) Uani 1 1 d . .
H15A H 0.745370 0.308526 0.497424 0.047 Uiso 1 1 calc R U
H15B H 0.805499 0.316660 0.338409 0.047 Uiso 1 1 calc R U
H15C H 0.726396 0.223297 0.332439 0.047 Uiso 1 1 calc R U
N1 N 0.11006(5) 0.56377(6) 0.06629(9) 0.01938(13) Uani 1 1 d . .
N2 N 0.25507(4) 0.45579(5) 0.31740(8) 0.01531(12) Uani 1 1 d . .
O1 O 0.05199(4) 0.60198(6) 0.32036(9) 0.02617(14) Uani 1 1 d . .
O2 O 0.67932(4) 0.37781(6) 0.27744(9) 0.02366(13) Uani 1 1 d . .

loop_
_atom_site_aniso_label
_atom_site_aniso_U_11
_atom_site_aniso_U_22
_atom_site_aniso_U_33
_atom_site_aniso_U_23
_atom_site_aniso_U_13
_atom_site_aniso_U_12
C1 0.0136(3) 0.0143(3) 0.0231(3) -0.0021(2) 0.0019(2) -0.0005(2)
C2 0.0147(3) 0.0148(3) 0.0167(3) -0.0021(2) 0.0030(2) 0.0005(2)
C3 0.0179(3) 0.0213(3) 0.0198(3) -0.0010(3) 0.0071(2) 0.0000(3)
C4 0.0230(4) 0.0245(4) 0.0200(3) 0.0040(3) 0.0088(3) 0.0011(3)
C5 0.0218(3) 0.0240(4) 0.0182(3) 0.0055(3) 0.0054(3) 0.0035(3)
C6 0.0158(3) 0.0158(3) 0.0140(3) -0.0004(2) 0.0023(2) 0.0007(2)
C7 0.0146(3) 0.0165(3) 0.0135(3) -0.0001(2) 0.0012(2) 0.0010(2)
C8 0.0173(3) 0.0188(3) 0.0181(3) 0.0037(2) 0.0032(2) 0.0027(2)
C9 0.0174(3) 0.0204(3) 0.0189(3) 0.0030(2) 0.0020(2) 0.0041(2)
C10 0.0141(3) 0.0208(3) 0.0159(3) -0.0004(2) 0.0013(2) 0.0007(2)
C11 0.0169(3) 0.0196(3) 0.0189(3) 0.0036(2) 0.0021(2) -0.0002(2)
C12 0.0163(3) 0.0178(3) 0.0178(3) 0.0028(2) 0.0013(2) 0.0015(2)
C13 0.0267(4) 0.0311(4) 0.0191(3) 0.0029(3) 0.0054(3) 0.0057(3)
C14 0.0220(4) 0.0227(4) 0.0354(4) 0.0099(3) -0.0025(3) 0.0019(3)
C15 0.0168(3) 0.0450(5) 0.0318(4) 0.0107(4) 0.0039(3) 0.0094(3)
N1 0.0170(3) 0.0180(3) 0.0229(3) 0.0039(2) 0.0022(2) 0.0022(2)
N2 0.0142(3) 0.0159(3) 0.0158(3) -0.0003(2) 0.0020(2) 0.0009(2)
O1 0.0226(3) 0.0241(3) 0.0327(3) -0.0049(2) 0.0067(2) 0.0071(2)
O2 0.0140(2) 0.0315(3) 0.0258(3) 0.0064(2) 0.0040(2) 0.0030(2)

loop_
_atom_type_symbol
_atom_type_description
_atom_type_scat_dispersion_real
_atom_type_scat_dispersion_imag
_atom_type_scat_source
C C 0.0033 0.0016 'International Tables Vol C Tables 4.2.6.8 and 6.1.1.4'
H H 0.0000 0.0000 'International Tables Vol C Tables 4.2.6.8 and 6.1.1.4'
N N 0.0061 0.0033 'International Tables Vol C Tables 4.2.6.8 and 6.1.1.4'
O O 0.0106 0.0060 'International Tables Vol C Tables 4.2.6.8 and 6.1.1.4'

loop_
_geom_angle_atom_site_label_1
_geom_angle_atom_site_label_2
_geom_angle_atom_site_label_3
_geom_angle
O1 C1 N1 122.35(7)
O1 C1 C2 117.81(7)
N1 C1 C2 119.84(6)
N2 C2 C3 123.99(7)
N2 C2 C1 118.16(6)
C3 C2 C1 117.70(6)
C4 C3 C2 117.46(7)
C4 C3 H3 121.3
C2 C3 H3 121.3
C5 C4 C3 119.40(7)
C5 C4 H4 120.3
C3 C4 H4 120.3
C4 C5 C6 119.54(7)
C4 C5 H5 120.2
C6 C5 H5 120.2
N2 C6 C5 121.33(7)
N2 C6 C7 116.53(6)
C5 C6 C7 122.14(7)
C8 C7 C12 117.87(7)
C8 C7 C6 121.57(7)
C12 C7 C6 120.56(6)
C9 C8 C7 121.59(7)
C9 C8 H8 119.2
C7 C8 H8 119.2
C10 C9 C8 119.51(7)
C10 C9 H9 120.2
C8 C9 H9 120.2
O2 C10 C9 124.32(7)
O2 C10 C11 115.81(7)
C9 C10 C11 119.87(7)
C12 C11 C10 120.07(7)
C12 C11 H11 120.0
C10 C11 H11 120.0
C11 C12 C7 121.07(7)
C11 C12 H12 119.5
C7 C12 H12 119.5
N1 C13 H13A 109.5
N1 C13 H13B 109.5
H13A C13 H13B 109.5
N1 C13 H13C 109.5
H13A C13 H13C 109.5
H13B C13 H13C 109.5
N1 C14 H14A 109.5
N1 C14 H14B 109.5
H14A C14 H14B 109.5
N1 C14 H14C 109.5
H14A C14 H14C 109.5
H14B C14 H14C 109.5
O2 C15 H15A 109.5
O2 C15 H15B 109.5
H15A C15 H15B 109.5
O2 C15 H15C 109.5
H15A C15 H15C 109.5
H15B C15 H15C 109.5
C1 N1 C13 125.94(7)
C1 N1 C14 118.55(7)
C13 N1 C14 115.27(7)
C2 N2 C6 118.29(6)
C10 O2 C15 116.98(7)

loop_
_geom_bond_atom_site_label_1
_geom_bond_atom_site_label_2
_geom_bond_distance
C1 O1 1.2384(9)
C1 N1 1.3477(10)
C1 C2 1.5090(10)
C2 N2 1.3414(9)
C2 C3 1.3962(10)
C3 C4 1.3895(11)
C3 H3 0.9500
C4 C5 1.3865(11)
C4 H4 0.9500
C5 C6 1.4044(10)
C5 H5 0.9500
C6 N2 1.3481(9)
C6 C7 1.4818(10)
C7 C8 1.3987(10)
C7 C12 1.4053(10)
C8 C9 1.3924(11)
C8 H8 0.9500
C9 C10 1.3920(11)
C9 H9 0.9500
C10 O2 1.3671(9)
C10 C11 1.3985(11)
C11 C12 1.3849(11)
C11 H11 0.9500
C12 H12 0.9500
C13 N1 1.4592(11)
C13 H13A 0.9800
C13 H13B 0.9800
C13 H13C 0.9800
C14 N1 1.4595(10)
C14 H14A 0.9800
C14 H14B 0.9800
C14 H14C 0.9800
C15 O2 1.4245(11)
C15 H15A 0.9800
C15 H15B 0.9800
C15 H15C 0.9800

loop_
_geom_torsion_atom_site_label_1
_geom_torsion_atom_site_label_2
_geom_torsion_atom_site_label_3
_geom_torsion_atom_site_label_4
_geom_torsion
O1 C1 C2 N2 -138.03(7)
N1 C1 C2 N2 41.34(10)
O1 C1 C2 C3 37.61(10)
N1 C1 C2 C3 -143.02(7)
N2 C2 C3 C4 -0.57(12)
C1 C2 C3 C4 -175.93(7)
C2 C3 C4 C5 0.58(12)
C3 C4 C5 C6 -0.41(13)
C4 C5 C6 N2 0.17(12)
C4 C5 C6 C7 -179.41(7)
N2 C6 C7 C8 -167.45(7)
C5 C6 C7 C8 12.14(11)
N2 C6 C7 C12 12.79(10)
C5 C6 C7 C12 -167.61(7)
C12 C7 C8 C9 0.90(11)
C6 C7 C8 C9 -178.86(7)
C7 C8 C9 C10 -0.05(12)
C8 C9 C10 O2 -179.95(7)
C8 C9 C10 C11 -0.74(12)
O2 C10 C11 C12 179.94(7)
C9 C10 C11 C12 0.67(12)
C10 C11 C12 C7 0.20(12)
C8 C7 C12 C11 -0.97(11)
C6 C7 C12 C11 178.79(7)
O1 C1 N1 C13 -169.38(8)
C2 C1 N1 C13 11.27(12)
O1 C1 N1 C14 4.71(12)
C2 C1 N1 C14 -174.64(7)
C3 C2 N2 C6 0.33(11)
C1 C2 N2 C6 175.67(6)
C5 C6 N2 C2 -0.12(11)
C7 C6 N2 C2 179.48(6)
C9 C10 O2 C15 -8.08(12)
C11 C10 O2 C15 172.69(8)
